data_7716183
loop_
_publ_author_name
'Parra-Cadenas, Blanca'
'Gin&#xe9;s, Carlos'
'Garc&#xed;a-Viv&#xf3;, Daniel'
'Elorriaga, David'
'Carrillo-Hermosilla, Fernando'

_publ_section_title
;
 Zinc amidinate-catalysed cyclization reaction of carbodiimides and
 alkynes. An insight into the mechanism.
;
_journal_issue 24
_journal_name_full 'Dalton transactions (Cambridge, England : 2003)'
_journal_page_first 10050
_journal_page_last 10054
_journal_paper_doi 10.1039/d4dt01265h
_journal_volume 53
_journal_year 2024
_chemical_formula_moiety 'C33 H30 N2'
_chemical_formula_sum 'C33 H30 N2'
_chemical_formula_weight 454.59
_space_group_crystal_system monoclinic
_space_group_IT_number 14
_space_group_name_Hall '-P 2yn'
_space_group_name_H-M_alt 'P 1 21/n 1'
_atom_sites_solution_hydrogens geom
_atom_sites_solution_primary dual
_audit_creation_date 2024-01-15
_audit_creation_method
;
Olex2 1.3
(compiled 2020.11.12 svn.r5f609507 for OlexSys, GUI svn.r6408)
;
_audit_update_record
;
2024-04-09 deposited with the CCDC.	2024-05-24 downloaded from the CCDC.
;
_cell_angle_alpha 90
_cell_angle_beta 99.625(2)
_cell_angle_gamma 90
_cell_formula_units_Z 4
_cell_length_a 12.3909(2)
_cell_length_b 15.7998(3)
_cell_length_c 13.9004(2)
_cell_measurement_reflns_used 8098
_cell_measurement_temperature 298
_cell_measurement_theta_max 69.3070
_cell_measurement_theta_min 4.2620
_cell_volume 2683.03(8)
_computing_cell_refinement 'CrysAlisPro 1.171.38.46 (Rigaku OD, 2015)'
_computing_data_collection 'CrysAlisPro 1.171.38.46 (Rigaku OD, 2015)'
_computing_data_reduction 'CrysAlisPro 1.171.38.46 (Rigaku OD, 2015)'
_computing_molecular_graphics 'Olex2 1.3 (Dolomanov et al., 2009)'
_computing_publication_material 'Olex2 1.3 (Dolomanov et al., 2009)'
_computing_structure_refinement 'SHELXL 2019/3 (Sheldrick, 2015)'
_computing_structure_solution 'SHELXT 2018/2 (Sheldrick, 2018)'
_diffrn_ambient_temperature 298
_diffrn_detector 'CCD plate'
_diffrn_detector_area_resol_mean 8.2640
_diffrn_detector_type Onyx
_diffrn_measured_fraction_theta_full 0.999
_diffrn_measured_fraction_theta_max 0.985
_diffrn_measurement_details
;
List of Runs (angles in degrees, time in seconds):

  # Type    Start    End  Width  t~exp~   \w     \q     \k     \f   Frames
#--------------------------------------------------------------------------
  1  \w   -123.00 -94.00   1.00   10.00    --  -43.35 -99.00 150.00   29
  2  \w     21.00 115.00   1.00   10.00    --   43.35  37.00  30.00   94
  3  \w     11.00  53.00   1.00   10.00    --   43.35 -57.00-150.00   42
  4  \w     98.00 126.00   1.00  125.00    --   94.50  61.00 -90.00   28
  5  \w     79.00 163.00   1.00  125.00    --   94.50  45.00  30.00   84
  6  \w     32.00 108.00   1.00  125.00    --   94.50-125.00 120.00   76
  7  \w     29.00 121.00   1.00  125.00    --   94.50 -30.00  90.00   92
  8  \w     24.00 109.00   1.00  125.00    --   94.50 -94.00 -90.00   85
  9  \w     59.00  86.00   1.00  125.00    --   94.50 -61.00-120.00   27
 10  \w    136.00 164.00   1.00  125.00    --   94.50  61.00 -90.00   28
 11  \w     64.00 105.00   1.00  125.00    --   94.50 -94.00 -30.00   41
 12  \w     28.00 114.00   1.00  125.00    --   94.50 -45.00 -90.00   86
 13  \w    -37.00 -12.00   1.00   10.00    --  -43.48 -77.00 120.00   25
 14  \w     12.00  83.00   1.00   10.00    --   43.48  77.00-120.00   71
;
_diffrn_measurement_device 'four-circle diffractometer'
_diffrn_measurement_device_type 'Xcalibur, Onyx, Nova'
_diffrn_measurement_method '\w scans'
_diffrn_orient_matrix_type 'CrysAlisPro convention (1999,Acta A55,543-557)'
_diffrn_orient_matrix_UB_11 0.0559083000
_diffrn_orient_matrix_UB_12 -0.0860615000
_diffrn_orient_matrix_UB_13 -0.0090015000
_diffrn_orient_matrix_UB_21 0.0816494000
_diffrn_orient_matrix_UB_22 0.0425290000
_diffrn_orient_matrix_UB_23 -0.0570513000
_diffrn_orient_matrix_UB_31 0.0780988000
_diffrn_orient_matrix_UB_32 0.0171346000
_diffrn_orient_matrix_UB_33 0.0964771000
_diffrn_radiation_monochromator mirror
_diffrn_radiation_probe x-ray
_diffrn_radiation_type 'Cu K\a'
_diffrn_radiation_wavelength 1.54184
_diffrn_reflns_av_R_equivalents 0.0274
_diffrn_reflns_av_unetI/netI 0.0238
_diffrn_reflns_Laue_measured_fraction_full 0.999
_diffrn_reflns_Laue_measured_fraction_max 0.985
_diffrn_reflns_limit_h_max 14
_diffrn_reflns_limit_h_min -14
_diffrn_reflns_limit_k_max 19
_diffrn_reflns_limit_k_min -16
_diffrn_reflns_limit_l_max 16
_diffrn_reflns_limit_l_min -15
_diffrn_reflns_number 14574
_diffrn_reflns_point_group_measured_fraction_full 0.999
_diffrn_reflns_point_group_measured_fraction_max 0.985
_diffrn_reflns_theta_full 67.684
_diffrn_reflns_theta_max 69.498
_diffrn_reflns_theta_min 4.270
_diffrn_source 'micro-focus sealed X-ray tube'
_diffrn_source_type 'Nova (Cu) X-ray Source'
_exptl_absorpt_coefficient_mu 0.497
_exptl_absorpt_correction_T_max 1.000
_exptl_absorpt_correction_T_min 0.495
_exptl_absorpt_correction_type gaussian
_exptl_absorpt_process_details
;
CrysAlisPro 1.171.38.46 (Rigaku Oxford Diffraction, 2015)
Numerical absorption correction based on gaussian integration over
			a multifaceted crystal model
Empirical absorption correction using spherical harmonics,
 implemented in SCALE3 ABSPACK scaling algorithm.
;
_exptl_crystal_colour yellow
_exptl_crystal_colour_primary yellow
_exptl_crystal_density_diffrn 1.125
_exptl_crystal_description block
_exptl_crystal_F_000 968
_exptl_crystal_size_max 0.485
_exptl_crystal_size_mid 0.238
_exptl_crystal_size_min 0.163
_refine_diff_density_max 0.169
_refine_diff_density_min -0.160
_refine_diff_density_rms 0.033
_refine_ls_extinction_coef 0.0019(3)
_refine_ls_extinction_expression Fc^*^=kFc[1+0.001xFc^2^\l^3^/sin(2\q)]^-1/4^
_refine_ls_extinction_method 'SHELXL-2019/2 (Sheldrick 2019)'
_refine_ls_goodness_of_fit_ref 1.035
_refine_ls_hydrogen_treatment constr
_refine_ls_matrix_type full
_refine_ls_number_parameters 350
_refine_ls_number_reflns 4968
_refine_ls_number_restraints 66
_refine_ls_restrained_S_all 1.041
_refine_ls_R_factor_all 0.0481
_refine_ls_R_factor_gt 0.0429
_refine_ls_shift/su_max 0.000
_refine_ls_shift/su_mean 0.000
_refine_ls_structure_factor_coef Fsqd
_refine_ls_weighting_details 'w=1/[\s^2^(Fo^2^)+(0.0756P)^2^+0.2242P] where P=(Fo^2^+2Fc^2^)/3'
_refine_ls_weighting_scheme calc
_refine_ls_wR_factor_gt 0.1224
_refine_ls_wR_factor_ref 0.1293
_reflns_Friedel_coverage 0.000
_reflns_number_gt 4300
_reflns_number_total 4968
_reflns_threshold_expression 'I > 2\s(I)'
_cod_data_source_file d4dt01265h2.cif
_cod_data_source_block 24001_ciclo40
_cod_depositor_comments 'Adding full bibliography for 7716182--7716185.cif.'
_cod_database_code 7716183
_shelx_shelxl_version_number 2019/3
_chemical_oxdiff_formula C33H30N2
_shelx_space_group_comment
;
The symmetry employed for this shelxl refinement is uniquely defined
by the following loop, which should always be used as a source of
symmetry information in preference to the above space-group names.
They are only intended as comments.
;
_reflns_odcompleteness_completeness 99.96
_reflns_odcompleteness_iscentric 1
_reflns_odcompleteness_theta 67.29
_olex2_refinement_description
;
1. Fixed Uiso
 At 1.2 times of:
  All C(H) groups, All C(H,H) groups
 At 1.5 times of:
  All C(H,H,H) groups
2. Uiso/Uaniso restraints and constraints
C31 \\sim C31A \\sim C32 \\sim C32A \\sim C30 \\sim C30A: within 2A with sigma
of 0.01 and sigma for terminal atoms of 0.02 within 2A
3. Others
 Sof(H29A)=Sof(C32A)=Sof(H32D)=Sof(H32E)=Sof(H32F)=Sof(C31A)=Sof(C30A)=
 Sof(H30A)=1-FVAR(1)
 Sof(H29)=Sof(C31)=Sof(C30)=Sof(H30)=Sof(C32)=Sof(H32A)=Sof(H32B)=Sof(H32C)=
 FVAR(1)
4.a Aromatic/amide H refined with riding coordinates:
 C2(H2), C4(H4), C17(H17), C13(H13), C16(H16), C28(H28), C7(H7), C11(H11),
 C14(H14), C22(H22), C15(H15), C20(H20), C21(H21), C8(H8), C10(H10), C29(H29),
 C29(H29A), C9(H9), C30(H30), C30A(H30A)
4.b Idealised Me refined as rotating group:
 C25(H25A,H25B,H25C), C24(H24A,H24B,H24C), C33(H33A,H33B,H33C), C32(H32A,H32B,
 H32C), C32A(H32D,H32E,H32F)
;
_olex2_submission_special_instructions 'No special instructions were received'
_oxdiff_exptl_absorpt_empirical_details
;
Empirical correction (ABSPACK) includes:
- Absorption correction using spherical harmonics
- Frame scaling
;
_oxdiff_exptl_absorpt_empirical_full_max 1.438
_oxdiff_exptl_absorpt_empirical_full_min 0.683

loop_
_space_group_symop_operation_xyz
'x, y, z'
'-x+1/2, y+1/2, -z+1/2'
'-x, -y, -z'
'x-1/2, -y-1/2, z-1/2'

loop_
_atom_site_label
_atom_site_type_symbol
_atom_site_fract_x
_atom_site_fract_y
_atom_site_fract_z
_atom_site_U_iso_or_equiv
_atom_site_adp_type
_atom_site_occupancy
_atom_site_site_symmetry_order
_atom_site_calc_flag
_atom_site_refinement_flags_posn
_atom_site_refinement_flags_adp
_atom_site_refinement_flags_occupancy
_atom_site_disorder_assembly
_atom_site_disorder_group
N1 N 0.45183(7) 0.64921(6) 0.33797(7) 0.0478(2) Uani 1 1 d . . . . .
N2 N 0.36536(8) 0.66857(7) 0.17957(7) 0.0550(3) Uani 1 1 d . . . . .
C5 C 0.54428(9) 0.63443(7) 0.40698(8) 0.0479(3) Uani 1 1 d . . . . .
C1 C 0.45465(9) 0.64859(7) 0.23693(8) 0.0484(3) Uani 1 1 d . . . . .
C12 C 0.53885(9) 0.64366(8) 0.51277(8) 0.0491(3) Uani 1 1 d . . . . .
C18 C 0.35262(9) 0.67918(8) 0.36894(8) 0.0509(3) Uani 1 1 d . . . . .
C2 C 0.55841(10) 0.62649(8) 0.21028(8) 0.0522(3) Uani 1 1 d . . . . .
H2 H 0.563640 0.622674 0.144454 0.063 Uiso 1 1 calc R U . . .
C3 C 0.64894(9) 0.61100(8) 0.27761(9) 0.0503(3) Uani 1 1 d . . . . .
C4 C 0.64034(9) 0.61457(8) 0.37822(8) 0.0516(3) Uani 1 1 d . . . . .
H4 H 0.701524 0.603112 0.424952 0.062 Uiso 1 1 calc R U . . .
C17 C 0.46727(10) 0.59787(8) 0.55981(9) 0.0537(3) Uani 1 1 d . . . . .
H17 H 0.416309 0.561823 0.524080 0.064 Uiso 1 1 calc R U . . .
C6 C 0.75684(10) 0.59298(8) 0.24938(9) 0.0541(3) Uani 1 1 d . . . . .
C26 C 0.36288(10) 0.67244(8) 0.07750(9) 0.0553(3) Uani 1 1 d . . . . .
C27 C 0.39244(10) 0.74603(9) 0.03357(9) 0.0576(3) Uani 1 1 d . . . . .
C23 C 0.26800(10) 0.62238(9) 0.37428(9) 0.0585(3) Uani 1 1 d . . . . .
C19 C 0.34693(11) 0.76432(9) 0.39346(9) 0.0605(3) Uani 1 1 d . . . . .
C13 C 0.61421(10) 0.69703(9) 0.56833(9) 0.0591(3) Uani 1 1 d . . . . .
H13 H 0.662832 0.728049 0.538064 0.071 Uiso 1 1 calc R U . . .
C16 C 0.47138(11) 0.60560(10) 0.65912(9) 0.0629(3) Uani 1 1 d . . . . .
H16 H 0.423349 0.574461 0.689932 0.075 Uiso 1 1 calc R U . . .
C28 C 0.37738(11) 0.75102(11) -0.06785(11) 0.0689(4) Uani 1 1 d . . . . .
H28 H 0.397293 0.800283 -0.097046 0.083 Uiso 1 1 calc R U . . .
C7 C 0.79474(11) 0.64149(11) 0.17902(10) 0.0660(4) Uani 1 1 d . . . . .
H7 H 0.750632 0.683917 0.147006 0.079 Uiso 1 1 calc R U . . .
C11 C 0.82398(12) 0.52938(10) 0.29511(11) 0.0688(4) Uani 1 1 d . . . . .
H11 H 0.800465 0.496221 0.342876 0.083 Uiso 1 1 calc R U . . .
C14 C 0.61773(11) 0.70453(10) 0.66784(10) 0.0682(4) Uani 1 1 d . . . . .
H14 H 0.668565 0.740324 0.704136 0.082 Uiso 1 1 calc R U . . .
C22 C 0.17730(11) 0.65327(12) 0.41064(11) 0.0747(4) Uani 1 1 d . . . . .
H22 H 0.119573 0.616911 0.416007 0.090 Uiso 1 1 calc R U . . .
C15 C 0.54598(12) 0.65900(11) 0.71321(10) 0.0693(4) Uani 1 1 d . . . . .
H15 H 0.547809 0.664250 0.780100 0.083 Uiso 1 1 calc R U . . .
C25 C 0.27296(12) 0.53223(10) 0.34374(12) 0.0730(4) Uani 1 1 d . . . . .
H25A H 0.254553 0.528425 0.273997 0.109 Uiso 1 1 calc R U . . .
H25B H 0.221906 0.499436 0.373103 0.109 Uiso 1 1 calc R U . . .
H25C H 0.345610 0.510773 0.364459 0.109 Uiso 1 1 calc R U . . .
C20 C 0.25428(14) 0.79085(11) 0.42931(11) 0.0753(4) Uani 1 1 d . . . . .
H20 H 0.248567 0.847148 0.447343 0.090 Uiso 1 1 calc R U . . .
C21 C 0.17156(13) 0.73601(14) 0.43858(12) 0.0823(5) Uani 1 1 d . . . . .
H21 H 0.111036 0.754926 0.463990 0.099 Uiso 1 1 calc R U . . .
C24 C 0.43627(16) 0.82563(10) 0.38191(12) 0.0804(4) Uani 1 1 d . . . . .
H24A H 0.496960 0.817585 0.433868 0.121 Uiso 1 1 calc R U . . .
H24B H 0.409288 0.882433 0.384071 0.121 Uiso 1 1 calc R U . . .
H24C H 0.459762 0.816112 0.320400 0.121 Uiso 1 1 calc R U . . .
C8 C 0.89769(13) 0.62741(14) 0.15591(12) 0.0855(5) Uani 1 1 d . . . . .
H8 H 0.922875 0.661184 0.109534 0.103 Uiso 1 1 calc R U . . .
C10 C 0.92579(14) 0.51525(13) 0.26973(14) 0.0892(5) Uani 1 1 d . . . . .
H10 H 0.969842 0.471960 0.299869 0.107 Uiso 1 1 calc R U . . .
C29 C 0.33425(16) 0.68552(14) -0.12511(11) 0.0867(5) Uani 1 1 d . . . . .
H29 H 0.334407 0.686314 -0.191981 0.104 Uiso 0.651(11) 1 calc R U P A 1
H29A H 0.303811 0.693193 -0.190342 0.104 Uiso 0.349(11) 1 calc R U P A 2
C9 C 0.96224(13) 0.56433(16) 0.20075(14) 0.0961(6) Uani 1 1 d . . . . .
H9 H 1.031008 0.554661 0.184488 0.115 Uiso 1 1 calc R U . . .
C33 C 0.43649(18) 0.82007(12) 0.09502(14) 0.0922(5) Uani 1 1 d . . . . .
H33A H 0.385628 0.835618 0.137034 0.138 Uiso 1 1 calc R U . . .
H33B H 0.446732 0.866987 0.053599 0.138 Uiso 1 1 calc R U . . .
H33C H 0.505363 0.805094 0.133855 0.138 Uiso 1 1 calc R U . . .
C31 C 0.3037(5) 0.6076(3) 0.0205(4) 0.0709(10) Uani 0.651(11) 1 d . U P A 1
C30 C 0.2892(5) 0.6162(4) -0.0812(4) 0.0839(12) Uani 0.651(11) 1 d . U P A 1
H30 H 0.249184 0.575571 -0.120508 0.101 Uiso 0.651(11) 1 calc R U P A 1
C32 C 0.2576(7) 0.5332(3) 0.0664(3) 0.1163(19) Uani 0.651(11) 1 d . U P A 1
H32A H 0.315873 0.502932 0.106224 0.174 Uiso 0.651(11) 1 calc R U P A 1
H32B H 0.221220 0.496398 0.016328 0.174 Uiso 0.651(11) 1 calc R U P A 1
H32C H 0.206247 0.552469 0.106206 0.174 Uiso 0.651(11) 1 calc R U P A 1
C32A C 0.3334(13) 0.5163(5) 0.0641(6) 0.109(3) Uani 0.349(11) 1 d . U P A 2
H32D H 0.403172 0.495195 0.095197 0.163 Uiso 0.349(11) 1 calc R U P A 2
H32E H 0.301002 0.477016 0.014936 0.163 Uiso 0.349(11) 1 calc R U P A 2
H32F H 0.286247 0.523019 0.111817 0.163 Uiso 0.349(11) 1 calc R U P A 2
C31A C 0.3487(9) 0.6017(7) 0.0169(7) 0.0752(18) Uani 0.349(11) 1 d . U P A 2
C30A C 0.3380(10) 0.6097(8) -0.0826(7) 0.087(2) Uani 0.349(11) 1 d . U P A 2
H30A H 0.333235 0.561261 -0.121135 0.105 Uiso 0.349(11) 1 calc R U P A 2

loop_
_atom_site_aniso_label
_atom_site_aniso_U_11
_atom_site_aniso_U_22
_atom_site_aniso_U_33
_atom_site_aniso_U_23
_atom_site_aniso_U_13
_atom_site_aniso_U_12
N1 0.0444(5) 0.0553(5) 0.0436(5) -0.0011(4) 0.0074(4) -0.0002(4)
N2 0.0523(5) 0.0655(6) 0.0457(5) -0.0008(4) 0.0040(4) 0.0055(4)
C5 0.0454(6) 0.0531(6) 0.0446(6) 0.0004(5) 0.0060(4) -0.0051(4)
C1 0.0511(6) 0.0502(6) 0.0435(6) -0.0021(4) 0.0070(5) -0.0010(5)
C12 0.0441(5) 0.0582(6) 0.0447(6) -0.0004(5) 0.0063(4) -0.0015(5)
C18 0.0474(6) 0.0617(7) 0.0429(6) 0.0013(5) 0.0057(4) 0.0055(5)
C2 0.0538(6) 0.0599(7) 0.0436(6) -0.0028(5) 0.0102(5) 0.0026(5)
C3 0.0496(6) 0.0520(6) 0.0500(6) -0.0021(5) 0.0100(5) -0.0010(5)
C4 0.0452(6) 0.0634(7) 0.0456(6) 0.0014(5) 0.0055(4) -0.0010(5)
C17 0.0492(6) 0.0629(7) 0.0487(6) -0.0007(5) 0.0069(5) -0.0063(5)
C6 0.0499(6) 0.0636(7) 0.0485(6) -0.0088(5) 0.0075(5) 0.0024(5)
C26 0.0546(6) 0.0634(7) 0.0460(6) -0.0019(5) 0.0027(5) 0.0077(5)
C27 0.0489(6) 0.0688(8) 0.0555(7) 0.0009(6) 0.0101(5) 0.0064(5)
C23 0.0451(6) 0.0776(8) 0.0512(7) 0.0034(6) 0.0033(5) 0.0001(5)
C19 0.0702(8) 0.0646(8) 0.0462(6) -0.0015(5) 0.0083(5) 0.0105(6)
C13 0.0505(6) 0.0721(8) 0.0544(7) -0.0044(6) 0.0081(5) -0.0128(6)
C16 0.0614(7) 0.0778(9) 0.0515(7) 0.0026(6) 0.0158(5) -0.0072(6)
C28 0.0626(8) 0.0874(10) 0.0579(8) 0.0124(7) 0.0136(6) 0.0117(7)
C7 0.0569(7) 0.0883(10) 0.0542(7) 0.0014(6) 0.0139(6) 0.0029(6)
C11 0.0609(8) 0.0750(9) 0.0694(8) -0.0023(7) 0.0075(6) 0.0105(6)
C14 0.0612(7) 0.0858(10) 0.0553(7) -0.0159(7) 0.0033(6) -0.0126(7)
C22 0.0477(7) 0.1121(13) 0.0645(8) 0.0011(8) 0.0102(6) -0.0004(7)
C15 0.0693(8) 0.0931(10) 0.0455(7) -0.0093(6) 0.0096(6) -0.0057(7)
C25 0.0590(8) 0.0756(9) 0.0818(10) 0.0006(7) 0.0044(7) -0.0140(7)
C20 0.0843(10) 0.0844(10) 0.0563(8) -0.0082(7) 0.0090(7) 0.0291(8)
C21 0.0598(8) 0.1233(15) 0.0647(9) -0.0088(9) 0.0129(7) 0.0235(9)
C24 0.1098(12) 0.0610(8) 0.0734(9) -0.0064(7) 0.0242(8) -0.0057(8)
C8 0.0615(8) 0.1351(16) 0.0635(9) -0.0010(9) 0.0211(7) -0.0023(9)
C10 0.0644(9) 0.1072(13) 0.0930(12) -0.0059(10) 0.0039(8) 0.0297(9)
C29 0.1013(12) 0.1097(14) 0.0466(7) 0.0004(8) 0.0051(7) 0.0087(10)
C9 0.0536(8) 0.1541(19) 0.0823(11) -0.0126(12) 0.0164(8) 0.0188(10)
C33 0.1221(15) 0.0775(10) 0.0772(11) -0.0015(8) 0.0172(10) -0.0252(10)
C31 0.086(3) 0.0690(16) 0.0557(15) -0.0077(11) 0.0049(19) -0.005(2)
C30 0.099(3) 0.091(2) 0.0560(15) -0.0175(13) -0.003(2) -0.007(2)
C32 0.166(5) 0.090(3) 0.085(2) -0.0038(18) -0.004(3) -0.047(3)
C32A 0.165(7) 0.074(4) 0.087(4) -0.010(3) 0.018(5) -0.033(5)
C31A 0.096(5) 0.070(3) 0.059(3) -0.007(2) 0.014(4) -0.013(4)
C30A 0.102(5) 0.100(4) 0.057(3) -0.021(2) 0.007(4) -0.006(4)

loop_
_atom_type_symbol
_atom_type_description
_atom_type_scat_dispersion_real
_atom_type_scat_dispersion_imag
_atom_type_scat_source
C C 0.0181 0.0091 'International Tables Vol C Tables 4.2.6.8 and 6.1.1.4'
H H 0.0000 0.0000 'International Tables Vol C Tables 4.2.6.8 and 6.1.1.4'
N N 0.0311 0.0180 'International Tables Vol C Tables 4.2.6.8 and 6.1.1.4'

loop_
_exptl_crystal_face_index_h
_exptl_crystal_face_index_k
_exptl_crystal_face_index_l
_exptl_crystal_face_perp_dist
-1 0 9 0.0766
6 2 -7 0.0512
4 -7 4 0.0852
3 5 7 0.0955
0 10 3 0.0894
-4 7 -4 0.0918
1 -10 -2 0.0644

loop_
_geom_angle_atom_site_label_1
_geom_angle_atom_site_label_2
_geom_angle_atom_site_label_3
_geom_angle
_geom_angle_site_symmetry_1
_geom_angle_site_symmetry_3
_geom_angle_publ_flag
C5 N1 C1 122.20(9) . . ?
C5 N1 C18 119.60(9) . . ?
C1 N1 C18 117.50(9) . . ?
C1 N2 C26 120.18(10) . . ?
N1 C5 C12 119.88(10) . . ?
C4 C5 N1 120.03(10) . . ?
C4 C5 C12 120.05(10) . . ?
N1 C1 C2 115.46(10) . . ?
N2 C1 N1 116.88(10) . . ?
N2 C1 C2 127.66(11) . . ?
C17 C12 C5 123.43(10) . . ?
C17 C12 C13 118.42(11) . . ?
C13 C12 C5 118.02(10) . . ?
C23 C18 N1 119.31(11) . . ?
C23 C18 C19 122.73(12) . . ?
C19 C18 N1 117.96(11) . . ?
C1 C2 H2 118.8 . . ?
C3 C2 C1 122.48(11) . . ?
C3 C2 H2 118.8 . . ?
C2 C3 C4 118.81(11) . . ?
C2 C3 C6 122.00(11) . . ?
C4 C3 C6 119.17(10) . . ?
C5 C4 C3 120.92(10) . . ?
C5 C4 H4 119.5 . . ?
C3 C4 H4 119.5 . . ?
C12 C17 H17 119.8 . . ?
C16 C17 C12 120.36(11) . . ?
C16 C17 H17 119.8 . . ?
C7 C6 C3 120.53(12) . . ?
C7 C6 C11 118.40(12) . . ?
C11 C6 C3 121.03(12) . . ?
N2 C26 C31 116.7(2) . . ?
C27 C26 N2 120.88(11) . . ?
C27 C26 C31 120.5(2) . . ?
C27 C26 C31A 114.9(4) . . ?
C31A C26 N2 123.4(4) . . ?
C26 C27 C28 119.42(13) . . ?
C26 C27 C33 120.03(12) . . ?
C28 C27 C33 120.51(14) . . ?
C18 C23 C22 116.97(14) . . ?
C18 C23 C25 122.27(12) . . ?
C22 C23 C25 120.76(13) . . ?
C18 C19 C24 121.96(12) . . ?
C20 C19 C18 117.24(14) . . ?
C20 C19 C24 120.80(14) . . ?
C12 C13 H13 119.6 . . ?
C14 C13 C12 120.88(12) . . ?
C14 C13 H13 119.6 . . ?
C17 C16 H16 119.7 . . ?
C15 C16 C17 120.65(12) . . ?
C15 C16 H16 119.7 . . ?
C27 C28 H28 119.3 . . ?
C29 C28 C27 121.50(15) . . ?
C29 C28 H28 119.3 . . ?
C6 C7 H7 119.7 . . ?
C8 C7 C6 120.62(15) . . ?
C8 C7 H7 119.7 . . ?
C6 C11 H11 119.9 . . ?
C10 C11 C6 120.12(16) . . ?
C10 C11 H11 119.9 . . ?
C13 C14 H14 120.0 . . ?
C15 C14 C13 119.96(12) . . ?
C15 C14 H14 120.0 . . ?
C23 C22 H22 119.3 . . ?
C21 C22 C23 121.33(15) . . ?
C21 C22 H22 119.3 . . ?
C16 C15 H15 120.1 . . ?
C14 C15 C16 119.73(12) . . ?
C14 C15 H15 120.1 . . ?
C23 C25 H25A 109.5 . . ?
C23 C25 H25B 109.5 . . ?
C23 C25 H25C 109.5 . . ?
H25A C25 H25B 109.5 . . ?
H25A C25 H25C 109.5 . . ?
H25B C25 H25C 109.5 . . ?
C19 C20 H20 119.3 . . ?
C21 C20 C19 121.37(15) . . ?
C21 C20 H20 119.3 . . ?
C22 C21 H21 119.9 . . ?
C20 C21 C22 120.27(14) . . ?
C20 C21 H21 119.9 . . ?
C19 C24 H24A 109.5 . . ?
C19 C24 H24B 109.5 . . ?
C19 C24 H24C 109.5 . . ?
H24A C24 H24B 109.5 . . ?
H24A C24 H24C 109.5 . . ?
H24B C24 H24C 109.5 . . ?
C7 C8 H8 119.8 . . ?
C9 C8 C7 120.31(17) . . ?
C9 C8 H8 119.8 . . ?
C11 C10 H10 119.7 . . ?
C9 C10 C11 120.63(16) . . ?
C9 C10 H10 119.7 . . ?
C28 C29 H29 120.6 . . ?
C28 C29 H29A 121.8 . . ?
C28 C29 C30 118.8(2) . . ?
C30 C29 H29 120.6 . . ?
C30A C29 C28 116.3(4) . . ?
C30A C29 H29A 121.8 . . ?
C8 C9 C10 119.89(15) . . ?
C8 C9 H9 120.1 . . ?
C10 C9 H9 120.1 . . ?
C27 C33 H33A 109.5 . . ?
C27 C33 H33B 109.5 . . ?
C27 C33 H33C 109.5 . . ?
H33A C33 H33B 109.5 . . ?
H33A C33 H33C 109.5 . . ?
H33B C33 H33C 109.5 . . ?
C26 C31 C32 121.8(4) . . ?
C30 C31 C26 117.4(4) . . ?
C30 C31 C32 120.8(4) . . ?
C29 C30 H30 119.5 . . ?
C31 C30 C29 121.1(4) . . ?
C31 C30 H30 119.5 . . ?
C31 C32 H32A 109.5 . . ?
C31 C32 H32B 109.5 . . ?
C31 C32 H32C 109.5 . . ?
H32A C32 H32B 109.5 . . ?
H32A C32 H32C 109.5 . . ?
H32B C32 H32C 109.5 . . ?
H32D C32A H32E 109.5 . . ?
H32D C32A H32F 109.5 . . ?
H32E C32A H32F 109.5 . . ?
C31A C32A H32D 109.5 . . ?
C31A C32A H32E 109.5 . . ?
C31A C32A H32F 109.5 . . ?
C26 C31A C32A 117.5(7) . . ?
C30A C31A C26 121.1(8) . . ?
C30A C31A C32A 121.1(8) . . ?
C29 C30A C31A 121.3(8) . . ?
C29 C30A H30A 119.4 . . ?
C31A C30A H30A 119.4 . . ?

loop_
_geom_bond_atom_site_label_1
_geom_bond_atom_site_label_2
_geom_bond_distance
_geom_bond_site_symmetry_2
_geom_bond_publ_flag
N1 C5 1.3854(15) . ?
N1 C1 1.4107(14) . ?
N1 C18 1.4484(15) . ?
N2 C1 1.2902(15) . ?
N2 C26 1.4154(15) . ?
C5 C12 1.4905(15) . ?
C5 C4 1.3542(16) . ?
C1 C2 1.4393(17) . ?
C12 C17 1.3898(17) . ?
C12 C13 1.3923(17) . ?
C18 C23 1.3915(18) . ?
C18 C19 1.3923(19) . ?
C2 H2 0.9300 . ?
C2 C3 1.3575(17) . ?
C3 C4 1.4214(16) . ?
C3 C6 1.4826(17) . ?
C4 H4 0.9300 . ?
C17 H17 0.9300 . ?
C17 C16 1.3782(17) . ?
C6 C7 1.385(2) . ?
C6 C11 1.389(2) . ?
C26 C27 1.391(2) . ?
C26 C31 1.421(5) . ?
C26 C31A 1.393(10) . ?
C27 C28 1.3929(19) . ?
C27 C33 1.497(2) . ?
C23 C22 1.395(2) . ?
C23 C25 1.490(2) . ?
C19 C20 1.390(2) . ?
C19 C24 1.500(2) . ?
C13 H13 0.9300 . ?
C13 C14 1.3817(19) . ?
C16 H16 0.9300 . ?
C16 C15 1.378(2) . ?
C28 H28 0.9300 . ?
C28 C29 1.359(3) . ?
C7 H7 0.9300 . ?
C7 C8 1.385(2) . ?
C11 H11 0.9300 . ?
C11 C10 1.384(2) . ?
C14 H14 0.9300 . ?
C14 C15 1.376(2) . ?
C22 H22 0.9300 . ?
C22 C21 1.369(3) . ?
C15 H15 0.9300 . ?
C25 H25A 0.9600 . ?
C25 H25B 0.9600 . ?
C25 H25C 0.9600 . ?
C20 H20 0.9300 . ?
C20 C21 1.365(3) . ?
C21 H21 0.9300 . ?
C24 H24A 0.9600 . ?
C24 H24B 0.9600 . ?
C24 H24C 0.9600 . ?
C8 H8 0.9300 . ?
C8 C9 1.362(3) . ?
C10 H10 0.9300 . ?
C10 C9 1.367(3) . ?
C29 H29 0.9300 . ?
C29 H29A 0.9300 . ?
C29 C30 1.413(6) . ?
C29 C30A 1.333(12) . ?
C9 H9 0.9300 . ?
C33 H33A 0.9600 . ?
C33 H33B 0.9600 . ?
C33 H33C 0.9600 . ?
C31 C30 1.403(6) . ?
C31 C32 1.496(7) . ?
C30 H30 0.9300 . ?
C32 H32A 0.9600 . ?
C32 H32B 0.9600 . ?
C32 H32C 0.9600 . ?
C32A H32D 0.9600 . ?
C32A H32E 0.9600 . ?
C32A H32F 0.9600 . ?
C32A C31A 1.526(13) . ?
C31A C30A 1.374(13) . ?
C30A H30A 0.9300 . ?

loop_
_geom_torsion_atom_site_label_1
_geom_torsion_atom_site_label_2
_geom_torsion_atom_site_label_3
_geom_torsion_atom_site_label_4
_geom_torsion
_geom_torsion_site_symmetry_1
_geom_torsion_site_symmetry_2
_geom_torsion_site_symmetry_3
_geom_torsion_site_symmetry_4
_geom_torsion_publ_flag
N1 C5 C12 C17 58.34(16) . . . . ?
N1 C5 C12 C13 -125.83(12) . . . . ?
N1 C5 C4 C3 1.87(18) . . . . ?
N1 C1 C2 C3 -2.88(17) . . . . ?
N1 C18 C23 C22 175.88(11) . . . . ?
N1 C18 C23 C25 -3.58(18) . . . . ?
N1 C18 C19 C20 -175.77(11) . . . . ?
N1 C18 C19 C24 4.35(18) . . . . ?
N2 C1 C2 C3 176.29(12) . . . . ?
N2 C26 C27 C28 -172.78(11) . . . . ?
N2 C26 C27 C33 5.2(2) . . . . ?
N2 C26 C31 C30 172.4(3) . . . . ?
N2 C26 C31 C32 -7.2(5) . . . . ?
N2 C26 C31A C32A 1.0(9) . . . . ?
N2 C26 C31A C30A 174.6(5) . . . . ?
C5 N1 C1 N2 -175.62(11) . . . . ?
C5 N1 C1 C2 3.64(16) . . . . ?
C5 N1 C18 C23 -101.85(13) . . . . ?
C5 N1 C18 C19 77.34(14) . . . . ?
C5 C12 C17 C16 175.85(12) . . . . ?
C5 C12 C13 C14 -176.17(12) . . . . ?
C1 N1 C5 C12 174.38(10) . . . . ?
C1 N1 C5 C4 -3.27(17) . . . . ?
C1 N1 C18 C23 87.54(13) . . . . ?
C1 N1 C18 C19 -93.27(13) . . . . ?
C1 N2 C26 C27 -86.63(15) . . . . ?
C1 N2 C26 C31 109.0(3) . . . . ?
C1 N2 C26 C31A 82.7(6) . . . . ?
C1 C2 C3 C4 1.68(19) . . . . ?
C1 C2 C3 C6 -176.52(11) . . . . ?
C12 C5 C4 C3 -175.78(11) . . . . ?
C12 C17 C16 C15 0.3(2) . . . . ?
C12 C13 C14 C15 -0.1(2) . . . . ?
C18 N1 C5 C12 4.23(16) . . . . ?
C18 N1 C5 C4 -173.42(11) . . . . ?
C18 N1 C1 N2 -5.27(15) . . . . ?
C18 N1 C1 C2 173.98(10) . . . . ?
C18 C23 C22 C21 0.8(2) . . . . ?
C18 C19 C20 C21 -1.0(2) . . . . ?
C2 C3 C4 C5 -1.11(18) . . . . ?
C2 C3 C6 C7 44.95(18) . . . . ?
C2 C3 C6 C11 -137.45(14) . . . . ?
C3 C6 C7 C8 176.87(14) . . . . ?
C3 C6 C11 C10 -178.05(14) . . . . ?
C4 C5 C12 C17 -124.00(13) . . . . ?
C4 C5 C12 C13 51.82(17) . . . . ?
C4 C3 C6 C7 -133.25(13) . . . . ?
C4 C3 C6 C11 44.35(17) . . . . ?
C17 C12 C13 C14 -0.1(2) . . . . ?
C17 C16 C15 C14 -0.6(2) . . . . ?
C6 C3 C4 C5 177.15(12) . . . . ?
C6 C7 C8 C9 1.4(3) . . . . ?
C6 C11 C10 C9 1.0(3) . . . . ?
C26 N2 C1 N1 177.64(10) . . . . ?
C26 N2 C1 C2 -1.5(2) . . . . ?
C26 C27 C28 C29 0.1(2) . . . . ?
C26 C31 C30 C29 1.7(5) . . . . ?
C26 C31A C30A C29 -4.0(11) . . . . ?
C27 C26 C31 C30 7.9(4) . . . . ?
C27 C26 C31 C32 -171.6(4) . . . . ?
C27 C26 C31A C32A 170.9(6) . . . . ?
C27 C26 C31A C30A -15.4(9) . . . . ?
C27 C28 C29 C30 9.4(4) . . . . ?
C27 C28 C29 C30A -19.6(6) . . . . ?
C23 C18 C19 C20 3.39(19) . . . . ?
C23 C18 C19 C24 -176.50(12) . . . . ?
C23 C22 C21 C20 1.4(2) . . . . ?
C19 C18 C23 C22 -3.26(18) . . . . ?
C19 C18 C23 C25 177.28(12) . . . . ?
C19 C20 C21 C22 -1.3(2) . . . . ?
C13 C12 C17 C16 0.04(19) . . . . ?
C13 C14 C15 C16 0.5(2) . . . . ?
C28 C29 C30 C31 -10.3(5) . . . . ?
C28 C29 C30A C31A 21.5(10) . . . . ?
C7 C6 C11 C10 -0.4(2) . . . . ?
C7 C8 C9 C10 -0.7(3) . . . . ?
C11 C6 C7 C8 -0.8(2) . . . . ?
C11 C10 C9 C8 -0.5(3) . . . . ?
C25 C23 C22 C21 -179.75(14) . . . . ?
C24 C19 C20 C21 178.85(15) . . . . ?
C33 C27 C28 C29 -177.88(17) . . . . ?
C31 C26 C27 C28 -9.0(3) . . . . ?
C31 C26 C27 C33 169.0(3) . . . . ?
C32 C31 C30 C29 -178.8(4) . . . . ?
C32A C31A C30A C29 169.4(8) . . . . ?
C31A C26 C27 C28 17.0(6) . . . . ?
C31A C26 C27 C33 -165.0(6) . . . . ?

loop_
_exptl_oxdiff_crystal_face_indexfrac_h
_exptl_oxdiff_crystal_face_indexfrac_k
_exptl_oxdiff_crystal_face_indexfrac_l
_exptl_oxdiff_crystal_face_x
_exptl_oxdiff_crystal_face_y
_exptl_oxdiff_crystal_face_z
-1.4557 -0.1194 9.0192 -0.1523 -0.6385 0.7544
6.0915 1.9682 -6.6978 0.2315 0.9632 -0.1367
4.1677 -6.5818 4.2470 0.7612 -0.1819 0.6225
3.1053 4.5226 6.6229 -0.2752 0.0680 0.9590
-0.3265 9.6604 3.0225 -0.8768 0.2118 0.4316
-4.0701 6.9859 -3.9427 -0.7933 0.1897 -0.5786
1.2010 -9.9873 -1.7445 0.9424 -0.2272 -0.2456
